data_4119759
loop_
_publ_author_name
'Daniel K. Unruh'
'Kyle Gojdas'
'Anna Libo'
'Tori Z. Forbes'

_publ_contact_author_address
;Department of Chemistry
University of Iowa
Chemistry Building W374
Iowa City, IA 52242
;
_publ_contact_author_email tori-forbes@uiowa.edu
_publ_contact_author_fax 319-335-1270
_publ_contact_author_name 'Tori Z. Forbes'
_publ_contact_author_phone 319-384-1320
_publ_section_title
;
 Development of Metal-Organic Nanotubes Exhibiting Low-Temperature,
 Reversible Exchange of Confined "Ice Channels"
;
_journal_name_full 'Journal of the American Chemical Society'
_journal_page_first 7398
_journal_page_last 7401
_journal_paper_doi 10.1021/ja400303f
_journal_volume 135
_journal_year 2013
_chemical_formula_sum 'C60 H102 N18 O72 U6'
_chemical_formula_weight 3655.78
_chemical_name_systematic
; 
 ? 
;
_space_group_IT_number 147
_symmetry_cell_setting trigonal
_symmetry_space_group_name_Hall '-P 3'
_symmetry_space_group_name_H-M 'P -3'
_atom_sites_solution_hydrogens geom
_atom_sites_solution_primary direct
_atom_sites_solution_secondary difmap
_audit_creation_method SHELXL-97
_cell_angle_alpha 90.00
_cell_angle_beta 90.00
_cell_angle_gamma 120.00
_cell_formula_units_Z 1
_cell_length_a 22.5338(10)
_cell_length_b 22.5338(10)
_cell_length_c 6.5999(4)
_cell_measurement_reflns_used 9698
_cell_measurement_temperature 210(2)
_cell_measurement_theta_max 28.59
_cell_measurement_theta_min 2.76
_cell_volume 2902.3(3)
_computing_cell_refinement 'APEX2 (Bruker AXS, 2006)'
_computing_data_collection 'Collect (Nonius BV, 1997-2000)'
_computing_data_reduction 'APEX2 (Bruker AXS, 2006)'
_computing_molecular_graphics 'CrystalMaker v2.5.0'
_computing_publication_material 'PLATON (Spek, 2009)'
_computing_structure_refinement 'SHELXL-97 (Sheldrick, 2008)'
_computing_structure_solution 'SHELXS-97 (Sheldrick, 2008)'
_diffrn_ambient_temperature 210(2)
_diffrn_measured_fraction_theta_full 0.994
_diffrn_measured_fraction_theta_max 0.994
_diffrn_measurement_device_type KappaCCD
_diffrn_measurement_method 'CCD phi and omega scans'
_diffrn_radiation_monochromator graphite
_diffrn_radiation_source 'fine-focus sealed tube'
_diffrn_radiation_type MoK\a
_diffrn_radiation_wavelength 0.71073
_diffrn_reflns_av_R_equivalents 0.0314
_diffrn_reflns_av_sigmaI/netI 0.0141
_diffrn_reflns_limit_h_max 30
_diffrn_reflns_limit_h_min -30
_diffrn_reflns_limit_k_max 30
_diffrn_reflns_limit_k_min -27
_diffrn_reflns_limit_l_max 8
_diffrn_reflns_limit_l_min -8
_diffrn_reflns_number 55033
_diffrn_reflns_theta_full 28.64
_diffrn_reflns_theta_max 28.64
_diffrn_reflns_theta_min 2.76
_exptl_absorpt_coefficient_mu 8.450
_exptl_absorpt_correction_T_max 0.466
_exptl_absorpt_correction_T_min 0.253
_exptl_absorpt_correction_type multi-scan
_exptl_absorpt_process_details SADABS
_exptl_crystal_colour yellow
_exptl_crystal_density_diffrn 2.099
_exptl_crystal_description blocky
_exptl_crystal_F_000 1716
_exptl_crystal_size_max 0.18
_exptl_crystal_size_mid 0.15
_exptl_crystal_size_min 0.14
_refine_diff_density_max 1.176
_refine_diff_density_min -0.650
_refine_diff_density_rms 0.122
_refine_ls_extinction_method none
_refine_ls_goodness_of_fit_ref 1.091
_refine_ls_hydrogen_treatment constr
_refine_ls_matrix_type full
_refine_ls_number_parameters 234
_refine_ls_number_reflns 4951
_refine_ls_number_restraints 2
_refine_ls_restrained_S_all 1.091
_refine_ls_R_factor_all 0.0201
_refine_ls_R_factor_gt 0.0183
_refine_ls_shift/su_max 0.002
_refine_ls_shift/su_mean 0.000
_refine_ls_structure_factor_coef Fsqd
_refine_ls_weighting_details 'calc w=1/[\s^2^(Fo^2^)+(0.0320P)^2^+4.3918P] where P=(Fo^2^+2Fc^2^)/3'
_refine_ls_weighting_scheme calc
_refine_ls_wR_factor_gt 0.0540
_refine_ls_wR_factor_ref 0.0547
_reflns_number_gt 4712
_reflns_number_total 4951
_reflns_threshold_expression >2sigma(I)
_cod_data_source_file ja400303f_si_006.cif
_cod_data_source_block hexanes
_cod_database_code 4119759

loop_
_symmetry_equiv_pos_as_xyz
'x, y, z'
'-y, x-y, z'
'-x+y, -x, z'
'-x, -y, -z'
'y, -x+y, -z'
'x-y, x, -z'

loop_
_atom_site_label
_atom_site_type_symbol
_atom_site_fract_x
_atom_site_fract_y
_atom_site_fract_z
_atom_site_U_iso_or_equiv
_atom_site_adp_type
_atom_site_occupancy
_atom_site_symmetry_multiplicity
_atom_site_calc_flag
_atom_site_refinement_flags
U1 U 0.792667(5) 0.172138(5) -0.332093(14) 0.01706(4) Uani 1 1 d .
O1 O 0.58593(11) 0.04935(11) -0.0622(3) 0.0245(4) Uani 1 1 d .
O2 O 0.68977(11) 0.08601(11) -0.1883(3) 0.0255(4) Uani 1 1 d .
O3 O 0.77036(12) 0.07617(12) -0.5342(3) 0.0256(4) Uani 1 1 d .
O4 O 0.83576(11) 0.14731(12) -0.1542(3) 0.0252(4) Uani 1 1 d .
O5 O 0.74728(12) 0.19701(12) -0.4983(4) 0.0322(5) Uani 1 1 d .
O6 O 0.86148(11) 0.28605(11) -0.2209(4) 0.0270(5) Uani 1 1 d .
O7 O 0.89003(12) 0.20969(13) -0.5371(3) 0.0319(5) Uani 1 1 d .
O8 O 0.67769(13) 0.05331(14) -0.7163(4) 0.0358(6) Uani 1 1 d .
O9 O 0.88151(16) 0.27857(16) -0.7657(4) 0.0451(7) Uani 1 1 d .
O10 O 0.87112(17) 0.38452(14) -0.1204(6) 0.0610(10) Uani 1 1 d .
OW1 O 0.9200(3) 0.0634(3) -0.0333(10) 0.1167(19) Uani 1 1 d .
OW2A O 0.9274(7) 0.0982(7) -0.4770(19) 0.108(3) Uiso 0.50 1 d P
OW2B O 0.8872(7) 0.0540(7) -0.4674(18) 0.107(3) Uiso 0.50 1 d P
N1 N 0.74410(14) 0.20977(13) -0.0363(4) 0.0283(6) Uani 1 1 d .
H1 H 0.7620 0.2027 0.0788 0.034 Uiso 1 1 calc R
N2 N 0.97613(13) 0.28004(13) -1.0109(4) 0.0235(5) Uani 1 1 d .
H2A H 1.0055 0.3227 -0.9672 0.028 Uiso 1 1 calc R
H2B H 0.9394 0.2802 -1.0638 0.028 Uiso 1 1 calc R
N3 N 0.53522(13) -0.00214(14) -0.6769(4) 0.0249(5) Uani 1 1 d .
H3A H 0.5004 -0.0339 -0.7519 0.030 Uiso 1 1 calc R
H3B H 0.5742 0.0125 -0.7478 0.030 Uiso 1 1 calc R
C1 C 0.72877(15) 0.04916(15) -0.6827(4) 0.0219(6) Uani 1 1 d .
C2 C 0.64503(15) 0.09510(15) -0.0929(4) 0.0216(5) Uani 1 1 d .
C3 C 0.74876(16) 0.00991(16) -0.8280(4) 0.0233(6) Uani 1 1 d .
H3C H 0.7926 0.0411 -0.8897 0.028 Uiso 1 1 calc R
H3D H 0.7537 -0.0245 -0.7537 0.028 Uiso 1 1 calc R
C4 C 0.95385(16) 0.23230(17) -0.8358(4) 0.0255(6) Uani 1 1 d .
H4A H 0.9934 0.2407 -0.7557 0.031 Uiso 1 1 calc R
H4B H 0.9318 0.1854 -0.8840 0.031 Uiso 1 1 calc R
C5 C 0.52397(19) 0.05649(17) -0.6399(5) 0.0310(7) Uani 1 1 d .
H5A H 0.5194 0.0747 -0.7683 0.037 Uiso 1 1 calc R
H5B H 0.5632 0.0926 -0.5692 0.037 Uiso 1 1 calc R
C6 C 0.90412(16) 0.24271(17) -0.7056(4) 0.0266(6) Uani 1 1 d .
C7 C 0.66932(17) 0.16725(17) -0.0168(6) 0.0334(8) Uani 1 1 d .
H7A H 0.6474 0.1876 -0.0943 0.040 Uiso 1 1 calc R
H7B H 0.6564 0.1655 0.1241 0.040 Uiso 1 1 calc R
C8 C 0.53987(19) -0.0339(2) -0.4853(5) 0.0318(7) Uani 1 1 d .
H8A H 0.5797 -0.0011 -0.4091 0.038 Uiso 1 1 calc R
H8B H 0.5452 -0.0731 -0.5154 0.038 Uiso 1 1 calc R
C9 C 0.83973(18) 0.32233(17) -0.1318(6) 0.0359(8) Uani 1 1 d .
C10 C 0.76840(19) 0.28340(18) -0.0434(7) 0.0445(10) Uani 1 1 d .
H10A H 0.7687 0.3000 0.0924 0.053 Uiso 1 1 calc R
H10B H 0.7374 0.2914 -0.1254 0.053 Uiso 1 1 calc R

loop_
_atom_site_aniso_label
_atom_site_aniso_U_11
_atom_site_aniso_U_22
_atom_site_aniso_U_33
_atom_site_aniso_U_23
_atom_site_aniso_U_13
_atom_site_aniso_U_12
U1 0.01572(6) 0.01701(6) 0.01571(6) -0.00078(3) 0.00216(3) 0.00612(4)
O1 0.0170(10) 0.0246(10) 0.0261(10) 0.0037(8) 0.0031(8) 0.0059(8)
O2 0.0234(11) 0.0182(10) 0.0313(11) 0.0008(8) 0.0100(9) 0.0078(8)
O3 0.0277(11) 0.0273(11) 0.0208(10) -0.0094(8) -0.0053(8) 0.0130(9)
O4 0.0262(11) 0.0297(11) 0.0191(10) -0.0006(8) -0.0005(8) 0.0135(9)
O5 0.0295(12) 0.0302(12) 0.0380(13) 0.0048(10) -0.0052(10) 0.0158(10)
O6 0.0217(10) 0.0200(10) 0.0315(11) -0.0053(8) 0.0052(9) 0.0047(8)
O7 0.0268(11) 0.0405(13) 0.0198(10) 0.0058(9) 0.0092(9) 0.0102(10)
O8 0.0283(12) 0.0493(15) 0.0330(12) -0.0174(11) -0.0072(10) 0.0219(12)
O9 0.0520(17) 0.0629(19) 0.0316(13) 0.0114(12) 0.0169(12) 0.0370(16)
O10 0.0471(17) 0.0208(13) 0.101(3) -0.0087(15) 0.0293(18) 0.0060(12)
OW1 0.118(5) 0.125(5) 0.126(5) 0.002(4) -0.002(4) 0.075(4)
N1 0.0242(13) 0.0198(12) 0.0367(15) -0.0035(10) 0.0089(11) 0.0077(10)
N2 0.0217(12) 0.0264(13) 0.0167(11) 0.0007(10) 0.0063(9) 0.0077(10)
N3 0.0225(12) 0.0292(13) 0.0189(11) -0.0017(10) 0.0044(9) 0.0099(11)
C1 0.0230(14) 0.0200(13) 0.0171(12) -0.0030(10) 0.0015(10) 0.0065(11)
C2 0.0221(13) 0.0214(13) 0.0209(13) 0.0044(10) 0.0053(10) 0.0106(11)
C3 0.0264(14) 0.0234(14) 0.0179(12) -0.0060(11) -0.0028(11) 0.0108(12)
C4 0.0233(14) 0.0293(15) 0.0160(13) 0.0018(11) 0.0037(10) 0.0073(12)
C5 0.0398(18) 0.0285(16) 0.0236(15) 0.0025(12) 0.0076(13) 0.0162(14)
C6 0.0208(14) 0.0305(16) 0.0182(13) -0.0019(11) 0.0048(11) 0.0049(12)
C7 0.0223(15) 0.0218(15) 0.053(2) -0.0017(14) 0.0158(14) 0.0086(12)
C8 0.0388(18) 0.045(2) 0.0222(14) -0.0004(13) 0.0016(13) 0.0288(16)
C9 0.0275(16) 0.0216(15) 0.050(2) -0.0056(14) 0.0085(15) 0.0060(13)
C10 0.0313(18) 0.0216(16) 0.075(3) -0.0089(17) 0.0213(18) 0.0086(14)

loop_
_atom_type_symbol
_atom_type_description
_atom_type_scat_dispersion_real
_atom_type_scat_dispersion_imag
_atom_type_scat_source
C C 0.0033 0.0016 'International Tables Vol C Tables 4.2.6.8 and 6.1.1.4'
H H 0.0000 0.0000 'International Tables Vol C Tables 4.2.6.8 and 6.1.1.4'
N N 0.0061 0.0033 'International Tables Vol C Tables 4.2.6.8 and 6.1.1.4'
O O 0.0106 0.0060 'International Tables Vol C Tables 4.2.6.8 and 6.1.1.4'
U U -9.6767 9.6646 'International Tables Vol C Tables 4.2.6.8 and 6.1.1.4'

loop_
_geom_angle_atom_site_label_1
_geom_angle_atom_site_label_2
_geom_angle_atom_site_label_3
_geom_angle
_geom_angle_site_symmetry_1
_geom_angle_site_symmetry_3
O5 U1 O4 177.02(11) . .
O5 U1 O7 96.46(10) . .
O4 U1 O7 86.28(9) . .
O5 U1 O2 91.37(10) . .
O4 U1 O2 86.70(9) . .
O7 U1 O2 152.59(8) . .
O5 U1 O6 91.01(10) . .
O4 U1 O6 88.38(9) . .
O7 U1 O6 78.42(8) . .
O2 U1 O6 127.81(8) . .
O5 U1 O3 92.73(10) . .
O4 U1 O3 89.11(9) . .
O7 U1 O3 74.82(9) . .
O2 U1 O3 78.61(8) . .
O6 U1 O3 153.22(8) . .
O5 U1 N1 87.57(11) . .
O4 U1 N1 89.54(10) . .
O7 U1 N1 142.35(9) . .
O2 U1 N1 63.97(8) . .
O6 U1 N1 64.06(8) . .
O3 U1 N1 142.58(8) . .
C2 O2 U1 126.31(19) . .
C1 O3 U1 129.4(2) . .
C9 O6 U1 125.6(2) . .
C6 O7 U1 128.6(2) . .
C10 N1 C7 113.5(3) . .
C10 N1 U1 111.6(2) . .
C7 N1 U1 112.9(2) . .
C10 N1 H1 106.1 . .
C7 N1 H1 106.1 . .
U1 N1 H1 106.1 . .
C4 N2 C3 112.6(2) . 5_663
C4 N2 H2A 109.1 . .
C3 N2 H2A 109.1 5_663 .
C4 N2 H2B 109.1 . .
C3 N2 H2B 109.1 5_663 .
H2A N2 H2B 107.8 . .
C8 N3 C5 112.0(2) . .
C8 N3 H3A 109.2 . .
C5 N3 H3A 109.2 . .
C8 N3 H3B 109.2 . .
C5 N3 H3B 109.2 . .
H3A N3 H3B 107.9 . .
O8 C1 O3 126.6(3) . .
O8 C1 C3 119.7(3) . .
O3 C1 C3 113.6(3) . .
O1 C2 O2 123.6(3) . .
O1 C2 C7 120.3(3) . .
O2 C2 C7 116.1(3) . .
N2 C3 C1 110.9(3) 6_543 .
N2 C3 H3C 109.5 6_543 .
C1 C3 H3C 109.5 . .
N2 C3 H3D 109.5 6_543 .
C1 C3 H3D 109.5 . .
H3C C3 H3D 108.1 . .
N2 C4 C6 109.6(3) . .
N2 C4 H4A 109.7 . .
C6 C4 H4A 109.7 . .
N2 C4 H4B 109.7 . .
C6 C4 H4B 109.7 . .
H4A C4 H4B 108.2 . .
N3 C5 C8 110.4(3) . 4_654
N3 C5 H5A 109.6 . .
C8 C5 H5A 109.6 4_654 .
N3 C5 H5B 109.6 . .
C8 C5 H5B 109.6 4_654 .
H5A C5 H5B 108.1 . .
O9 C6 O7 127.0(3) . .
O9 C6 C4 120.3(3) . .
O7 C6 C4 112.8(3) . .
N1 C7 C2 110.6(3) . .
N1 C7 H7A 109.5 . .
C2 C7 H7A 109.5 . .
N1 C7 H7B 109.5 . .
C2 C7 H7B 109.5 . .
H7A C7 H7B 108.1 . .
N3 C8 C5 110.1(3) . 4_654
N3 C8 H8A 109.6 . .
C5 C8 H8A 109.6 4_654 .
N3 C8 H8B 109.6 . .
C5 C8 H8B 109.6 4_654 .
H8A C8 H8B 108.2 . .
O10 C9 O6 125.0(3) . .
O10 C9 C10 118.8(3) . .
O6 C9 C10 116.1(3) . .
N1 C10 C9 110.9(3) . .
N1 C10 H10A 109.5 . .
C9 C10 H10A 109.5 . .
N1 C10 H10B 109.5 . .
C9 C10 H10B 109.5 . .
H10A C10 H10B 108.0 . .

loop_
_geom_bond_atom_site_label_1
_geom_bond_atom_site_label_2
_geom_bond_distance
_geom_bond_site_symmetry_2
U1 O5 1.771(2) .
U1 O4 1.782(2) .
U1 O7 2.346(2) .
U1 O2 2.354(2) .
U1 O6 2.356(2) .
U1 O3 2.371(2) .
U1 N1 2.580(3) .
O1 C2 1.226(4) .
O2 C2 1.289(4) .
O3 C1 1.280(4) .
O6 C9 1.287(4) .
O7 C6 1.286(4) .
O8 C1 1.221(4) .
O9 C6 1.217(4) .
O10 C9 1.216(4) .
OW2A OW2B 0.956(14) .
N1 C10 1.465(4) .
N1 C7 1.470(4) .
N1 H1 0.9100 .
N2 C4 1.485(4) .
N2 C3 1.489(4) 5_663
N2 H2A 0.9000 .
N2 H2B 0.9000 .
N3 C8 1.482(4) .
N3 C5 1.485(4) .
N3 H3A 0.9000 .
N3 H3B 0.9000 .
C1 C3 1.517(4) .
C2 C7 1.518(4) .
C3 N2 1.489(4) 6_543
C3 H3C 0.9700 .
C3 H3D 0.9700 .
C4 C6 1.520(4) .
C4 H4A 0.9700 .
C4 H4B 0.9700 .
C5 C8 1.510(5) 4_654
C5 H5A 0.9700 .
C5 H5B 0.9700 .
C7 H7A 0.9700 .
C7 H7B 0.9700 .
C8 C5 1.509(5) 4_654
C8 H8A 0.9700 .
C8 H8B 0.9700 .
C9 C10 1.511(5) .
C10 H10A 0.9700 .
C10 H10B 0.9700 .
